data_4061902
_journal_name_full Organometallics
_journal_year 2003
_chemical_formula_sum 'C46 H36 Cl0.5 Mo O13 P2'
_chemical_formula_weight 972.35
_space_group_IT_number 14
_symmetry_cell_setting monoclinic
_symmetry_space_group_name_Hall '-P 2ybc'
_symmetry_space_group_name_H-M 'P 1 21/c 1'
_cell_angle_alpha 90.00
_cell_angle_beta 99.27(3)
_cell_angle_gamma 90.00
_cell_formula_units_Z 4
_cell_length_a 10.247(2)
_cell_length_b 22.545(5)
_cell_length_c 22.017(4)
_cell_measurement_temperature 293(2)
_cell_volume 5019.8(17)
_diffrn_ambient_temperature 293(2)
_exptl_crystal_density_diffrn 1.287
_cod_depositor_comments
;
The following automatic conversions were performed:
'_symmetry_cell_setting' value 'Monoclinic' changed to 'monoclinic'
according to '/home/saulius/struct/CIF-dictionaries/cif_core.dic'
dictionary named 'cif_core.dic' version 2.4.1 from 2010-06-29.

Automatic conversion script
Id: cif_fix_enum 1527 2010-12-29 10:47:43Z saulius 
;
_cod_original_sg_symbol_H-M 'P 21/c'
_cod_original_formula_sum 'C46 H36 Cl0.50 Mo O13 P2'
_cod_database_code 4061902

loop_
_symmetry_equiv_pos_as_xyz
'x, y, z'
'-x, y+1/2, -z+1/2'
'-x, -y, -z'
'x, -y-1/2, z-1/2'

loop_
_atom_site_label
_atom_site_type_symbol
_atom_site_fract_x
_atom_site_fract_y
_atom_site_fract_z
_atom_site_U_iso_or_equiv
_atom_site_adp_type
_atom_site_occupancy
_atom_site_symmetry_multiplicity
_atom_site_calc_flag
_atom_site_refinement_flags
_atom_site_disorder_assembly
_atom_site_disorder_group
C1 C 0.5442(8) 0.9068(3) 0.6284(3) 0.045(2) Uani 1 1 d . . .
C2 C 0.6778(8) 0.8985(3) 0.6437(4) 0.053(2) Uani 1 1 d . . .
H2 H 0.7276 0.9239 0.6717 0.063 Uiso 0.966(6) 1 calc PR A 1
C3 C 0.7391(9) 0.8522(4) 0.6173(4) 0.063(2) Uani 1 1 d . . .
H3 H 0.8299 0.8465 0.6274 0.076 Uiso 0.966(6) 1 calc PR A 1
C4 C 0.6637(10) 0.8151(4) 0.5762(5) 0.076(3) Uani 1 1 d . . .
H4 H 0.7037 0.7838 0.5588 0.091 Uiso 0.966(6) 1 calc PR A 1
C5 C 0.5301(10) 0.8239(4) 0.5605(4) 0.068(3) Uani 1 1 d . . .
H5 H 0.4810 0.7988 0.5321 0.081 Uiso 0.966(6) 1 calc PR A 1
C6 C 0.4669(9) 0.8698(3) 0.5865(4) 0.051(2) Uani 1 1 d . . .
C7 C 0.3204(8) 0.8769(3) 0.5695(4) 0.050(2) Uani 1 1 d . . .
C8 C 0.2371(9) 0.8317(4) 0.5830(4) 0.065(3) Uani 1 1 d . . .
H8 H 0.2733 0.7990 0.6054 0.078 Uiso 0.966(6) 1 calc PR A 1
C9 C 0.1006(12) 0.8343(5) 0.5638(5) 0.086(3) Uani 1 1 d . . .
H9 H 0.0459 0.8037 0.5728 0.103 Uiso 0.966(6) 1 calc PR A 1
C10 C 0.0488(10) 0.8837(5) 0.5310(5) 0.079(3) Uani 1 1 d . . .
H10 H -0.0419 0.8860 0.5177 0.094 Uiso 0.966(6) 1 calc PR A 1
C11 C 0.1286(10) 0.9293(5) 0.5175(4) 0.071(3) Uani 1 1 d . . .
H11 H 0.0922 0.9619 0.4950 0.085 Uiso 0.966(6) 1 calc PR A 1
C12 C 0.2650(9) 0.9264(4) 0.5381(4) 0.057(2) Uani 1 1 d . . .
C13 C 0.3169(10) 1.0254(4) 0.5033(4) 0.074(3) Uani 1 1 d . . .
H13A H 0.2321 1.0232 0.4765 0.089 Uiso 0.966(6) 1 calc PR A 1
H13 H 0.3810 1.0413 0.4797 0.089 Uiso 0.966(6) 1 calc PR A 1
C14 C 0.3057(9) 1.0663(4) 0.5562(4) 0.068(3) Uani 1 1 d . . .
H14A H 0.3818 1.0611 0.5882 0.081 Uiso 0.966(6) 1 calc PR A 1
H14 H 0.3045 1.1071 0.5423 0.081 Uiso 0.966(6) 1 calc PR A 1
C15 C 0.1691(9) 1.0936(4) 0.6267(4) 0.065(2) Uani 1 1 d . . .
H15 H 0.1560 1.1333 0.6098 0.078 Uiso 0.966(6) 1 calc PR A 1
H15A H 0.2467 1.0942 0.6584 0.078 Uiso 0.966(6) 1 calc PR A 1
C16 C 0.0489(9) 1.0753(4) 0.6548(4) 0.064(3) Uani 1 1 d . . .
H16 H 0.0201 1.1090 0.6765 0.077 Uiso 0.966(6) 1 calc PR A 1
H16A H -0.0223 1.0652 0.6218 0.077 Uiso 0.966(6) 1 calc PR A 1
C17 C 0.0577(10) 0.9711(4) 0.6663(4) 0.069(3) Uani 1 1 d . . .
H17 H 0.1222 0.9675 0.6388 0.083 Uiso 0.966(6) 1 calc PR A 1
H17A H -0.0298 0.9675 0.6421 0.083 Uiso 0.966(6) 1 calc PR A 1
C18 C 0.0784(8) 0.9229(4) 0.7130(4) 0.065(3) Uani 1 1 d . . .
H18 H 0.0349 0.9328 0.7477 0.078 Uiso 0.966(6) 1 calc PR A 1
H18A H 0.0413 0.8861 0.6952 0.078 Uiso 0.966(6) 1 calc PR A 1
C19 C 0.6310(8) 1.0657(3) 0.6962(4) 0.045(2) Uani 1 1 d . . .
C20 C 0.6973(9) 1.0705(4) 0.6482(4) 0.061(2) Uani 1 1 d . . .
H20 H 0.7412 1.0377 0.6355 0.073 Uiso 0.966(6) 1 calc PR A 1
C21 C 0.7000(10) 1.1245(4) 0.6174(4) 0.073(3) Uani 1 1 d . . .
H21 H 0.7432 1.1277 0.5835 0.087 Uiso 0.966(6) 1 calc PR A 1
C22 C 0.6380(10) 1.1733(4) 0.6379(5) 0.069(3) Uani 1 1 d . . .
H22 H 0.6420 1.2099 0.6188 0.082 Uiso 0.966(6) 1 calc PR A 1
C23 C 0.5709(10) 1.1677(4) 0.6863(4) 0.066(3) Uani 1 1 d . . .
H23 H 0.5277 1.2006 0.6991 0.079 Uiso 0.966(6) 1 calc PR A 1
C24 C 0.5653(8) 1.1136(3) 0.7172(4) 0.049(2) Uani 1 1 d . . .
C25 C 0.4840(8) 1.1072(3) 0.7664(3) 0.047(2) Uani 1 1 d . . .
C26 C 0.4839(10) 1.1501(4) 0.8116(4) 0.065(3) Uani 1 1 d . . .
H26 H 0.5402 1.1826 0.8124 0.079 Uiso 0.966(6) 1 calc PR A 1
C27 C 0.4007(12) 1.1455(4) 0.8558(5) 0.082(3) Uani 1 1 d . . .
H27 H 0.4035 1.1740 0.8866 0.099 Uiso 0.966(6) 1 calc PR A 1
C28 C 0.3155(10) 1.0988(4) 0.8534(4) 0.072(3) Uani 1 1 d . . .
H28 H 0.2581 1.0963 0.8820 0.087 Uiso 0.966(6) 1 calc PR A 1
C29 C 0.3129(9) 1.0554(4) 0.8095(4) 0.058(2) Uani 1 1 d . . .
H29 H 0.2538 1.0239 0.8078 0.070 Uiso 0.966(6) 1 calc PR A 1
C30 C 0.4005(8) 1.0595(3) 0.7675(3) 0.047(2) Uani 1 1 d . . .
C31 C 0.2252(10) 0.8743(4) 0.8984(4) 0.062(2) Uani 1 1 d . . .
C32 C 0.2925(10) 0.9026(4) 0.9491(5) 0.072(3) Uani 1 1 d . . .
H32 H 0.3263 0.9405 0.9451 0.086 Uiso 0.966(6) 1 calc PR A 1
C33 C 0.3102(12) 0.8756(5) 1.0058(5) 0.097(4) Uani 1 1 d . . .
H33 H 0.3555 0.8947 1.0403 0.116 Uiso 0.966(6) 1 calc PR A 1
C34 C 0.2591(13) 0.8195(6) 1.0101(5) 0.100(4) Uani 1 1 d . . .
H34 H 0.2723 0.8003 1.0480 0.120 Uiso 0.966(6) 1 calc PR A 1
C35 C 0.1886(12) 0.7910(5) 0.9595(5) 0.085(3) Uani 1 1 d . . .
H35 H 0.1536 0.7535 0.9639 0.102 Uiso 0.966(6) 1 calc PR A 1
C36 C 0.1698(9) 0.8187(4) 0.9016(4) 0.062(2) Uani 1 1 d . . .
C37 C 0.0896(9) 0.7909(3) 0.8476(5) 0.061(2) Uani 1 1 d . . .
C38 C -0.0308(12) 0.7649(4) 0.8518(7) 0.097(4) Uani 1 1 d . . .
H38 H -0.0606 0.7642 0.8895 0.116 Uiso 0.966(6) 1 calc PR A 1
C39 C -0.1085(13) 0.7397(5) 0.8005(8) 0.112(5) Uani 1 1 d . . .
H39 H -0.1885 0.7218 0.8045 0.135 Uiso 0.966(6) 1 calc PR A 1
C40 C -0.0685(13) 0.7411(5) 0.7451(7) 0.115(5) Uani 1 1 d . . .
H40 H -0.1218 0.7252 0.7107 0.138 Uiso 0.966(6) 1 calc PR A 1
C41 C 0.0519(12) 0.7661(4) 0.7395(5) 0.092(3) Uani 1 1 d . . .
H41 H 0.0817 0.7658 0.7018 0.110 Uiso 0.966(6) 1 calc PR A 1
C42 C 0.1281(10) 0.7916(3) 0.7903(5) 0.063(2) Uani 1 1 d . . .
C43 C 0.5513(10) 0.8327(4) 0.8736(5) 0.074(3) Uani 1 1 d . . .
C44 C 0.7340(11) 0.8979(4) 0.8116(5) 0.071(3) Uani 1 1 d . . .
C45 C 0.5447(9) 0.9591(4) 0.8697(5) 0.066(3) Uani 1 1 d . . .
C46 C 0.5357(10) 0.8263(4) 0.7449(5) 0.069(3) Uani 1 1 d . . .
C47 C 0.9131(19) 0.6188(8) 0.4888(7) 0.172(8) Uani 0.966(6) 1 d P A 1
H47 H 0.9232 0.6266 0.4465 0.206 Uiso 0.966(6) 1 calc PR A 1
H47A H 0.9990 0.6067 0.5105 0.206 Uiso 0.966(6) 1 calc PR A 1
C48 C 0.120(3) 0.5614(10) 0.6673(15) 0.44(3) Uani 0.966(6) 1 d P A 1
H48 H 0.1295 0.5507 0.7104 0.523 Uiso 0.966(6) 1 calc PR A 1
H48A H 0.2005 0.5479 0.6534 0.523 Uiso 0.966(6) 1 calc PR A 1
Cl1 Cl 0.8113(6) 0.5623(3) 0.4888(2) 0.245(4) Uani 0.966(6) 1 d P A 1
Cl2 Cl 0.8725(6) 0.6827(3) 0.5198(3) 0.218(3) Uani 0.966(6) 1 d P A 1
Cl3 Cl 0.0097(9) 0.5224(3) 0.6342(4) 0.274(4) Uani 0.966(6) 1 d P A 1
Cl4 Cl 0.1257(9) 0.6286(4) 0.6658(4) 0.303(5) Uani 0.966(6) 1 d P A 1
Mo Mo 0.53532(8) 0.89338(3) 0.80535(4) 0.0513(3) Uani 1 1 d . . .
O1 O 0.4782(5) 0.9524(2) 0.6539(2) 0.0469(13) Uani 1 1 d . . .
O2 O 0.3568(6) 0.9669(3) 0.5245(3) 0.0668(17) Uani 1 1 d . . .
O3 O 0.1898(6) 1.0540(2) 0.5800(3) 0.0599(16) Uani 1 1 d . . .
O4 O 0.0706(6) 1.0272(3) 0.6955(2) 0.0638(16) Uani 1 1 d . . .
O5 O 0.2206(5) 0.9163(2) 0.7334(2) 0.0605(16) Uani 1 1 d . . .
O6 O 0.6379(5) 1.0123(2) 0.7300(2) 0.0484(14) Uani 1 1 d . . .
O7 O 0.3929(5) 1.0170(2) 0.7210(2) 0.0476(14) Uani 1 1 d . . .
O8 O 0.2072(5) 0.9040(2) 0.8416(2) 0.0555(15) Uani 1 1 d . . .
O9 O 0.2532(6) 0.8137(2) 0.7832(3) 0.0647(17) Uani 1 1 d . . .
O10 O 0.5620(9) 0.7977(3) 0.9111(4) 0.117(3) Uani 1 1 d . . .
O11 O 0.8448(8) 0.8988(3) 0.8135(4) 0.106(3) Uani 1 1 d . . .
O12 O 0.5529(8) 0.9935(3) 0.9083(3) 0.093(2) Uani 1 1 d . . .
O13 O 0.5390(9) 0.7861(3) 0.7140(4) 0.115(3) Uani 1 1 d . . .
P1 P 0.5108(2) 0.96901(8) 0.72598(10) 0.0437(6) Uani 1 1 d . . .
P2 P 0.2954(2) 0.88291(9) 0.79061(10) 0.0534(6) Uani 1 1 d . . .

loop_
_atom_site_aniso_label
_atom_site_aniso_U_11
_atom_site_aniso_U_22
_atom_site_aniso_U_33
_atom_site_aniso_U_23
_atom_site_aniso_U_13
_atom_site_aniso_U_12
C1 0.048(5) 0.039(4) 0.051(5) 0.006(4) 0.021(4) 0.009(4)
C2 0.049(5) 0.045(5) 0.068(6) 0.007(4) 0.021(4) 0.003(4)
C3 0.055(6) 0.060(6) 0.076(7) 0.004(5) 0.017(5) 0.012(5)
C4 0.066(7) 0.065(6) 0.103(8) -0.009(6) 0.033(6) 0.030(6)
C5 0.067(7) 0.051(5) 0.090(7) -0.016(5) 0.027(6) 0.000(5)
C6 0.061(6) 0.048(5) 0.046(5) -0.002(4) 0.017(4) 0.003(4)
C7 0.046(5) 0.050(5) 0.053(5) -0.013(4) 0.009(4) 0.000(4)
C8 0.063(7) 0.055(6) 0.081(7) -0.011(5) 0.020(6) -0.003(5)
C9 0.081(9) 0.083(8) 0.095(8) -0.029(7) 0.018(7) -0.010(7)
C10 0.053(6) 0.110(9) 0.070(7) -0.034(7) 0.001(5) -0.009(7)
C11 0.059(7) 0.101(8) 0.054(6) -0.005(5) 0.014(5) 0.024(6)
C12 0.049(6) 0.071(6) 0.052(6) -0.010(5) 0.015(5) -0.004(5)
C13 0.069(7) 0.088(7) 0.071(7) 0.030(6) 0.025(5) 0.022(6)
C14 0.061(6) 0.074(6) 0.075(7) 0.016(5) 0.034(5) -0.002(5)
C15 0.064(6) 0.058(6) 0.072(6) -0.003(5) 0.011(5) 0.009(5)
C16 0.069(7) 0.066(6) 0.064(6) 0.003(5) 0.032(5) 0.009(5)
C17 0.064(7) 0.071(6) 0.072(7) 0.005(5) 0.006(5) 0.001(5)
C18 0.033(5) 0.082(6) 0.081(7) 0.006(5) 0.016(5) -0.004(5)
C19 0.041(5) 0.037(4) 0.057(5) 0.003(4) 0.005(4) -0.001(4)
C20 0.057(6) 0.050(5) 0.084(7) -0.003(5) 0.036(5) 0.001(4)
C21 0.074(7) 0.076(7) 0.074(7) 0.018(5) 0.029(6) -0.012(6)
C22 0.079(7) 0.039(5) 0.093(8) 0.009(5) 0.027(6) 0.000(5)
C23 0.081(7) 0.041(5) 0.080(7) -0.005(5) 0.028(6) 0.002(5)
C24 0.051(5) 0.035(4) 0.064(5) 0.001(4) 0.015(4) -0.001(4)
C25 0.058(5) 0.034(4) 0.053(5) -0.006(4) 0.019(4) 0.009(4)
C26 0.089(7) 0.036(5) 0.077(7) -0.006(4) 0.030(6) -0.002(5)
C27 0.108(9) 0.066(7) 0.073(7) -0.022(5) 0.016(7) 0.016(7)
C28 0.094(8) 0.068(6) 0.060(6) -0.006(5) 0.029(5) 0.011(6)
C29 0.054(6) 0.051(5) 0.076(6) 0.001(5) 0.030(5) 0.012(4)
C30 0.058(6) 0.038(4) 0.049(5) -0.003(4) 0.019(4) 0.010(4)
C31 0.072(7) 0.045(5) 0.073(7) 0.009(5) 0.029(5) 0.005(5)
C32 0.073(7) 0.063(6) 0.084(7) 0.000(6) 0.025(6) 0.004(5)
C33 0.123(11) 0.093(8) 0.074(8) 0.008(6) 0.018(7) -0.006(8)
C34 0.125(11) 0.111(10) 0.068(8) 0.032(7) 0.030(8) 0.009(9)
C35 0.111(10) 0.065(6) 0.087(8) 0.028(6) 0.041(7) 0.015(6)
C36 0.065(6) 0.052(5) 0.074(7) 0.004(5) 0.030(5) 0.010(5)
C37 0.059(6) 0.041(5) 0.084(7) 0.019(5) 0.017(6) -0.003(4)
C38 0.081(9) 0.059(7) 0.164(13) 0.022(7) 0.060(9) -0.005(6)
C39 0.087(10) 0.073(8) 0.177(15) 0.041(10) 0.024(11) -0.014(7)
C40 0.102(10) 0.075(8) 0.147(13) 0.030(9) -0.040(9) -0.047(8)
C41 0.110(10) 0.064(6) 0.099(9) 0.006(6) 0.007(7) -0.029(7)
C42 0.070(7) 0.039(5) 0.082(7) 0.003(5) 0.017(6) -0.010(5)
C43 0.084(8) 0.059(6) 0.075(7) 0.009(5) 0.002(6) -0.018(6)
C44 0.064(7) 0.063(6) 0.088(7) 0.023(5) 0.018(6) 0.004(6)
C45 0.062(7) 0.063(6) 0.070(7) 0.011(5) -0.004(5) -0.018(5)
C46 0.089(8) 0.040(5) 0.085(8) 0.013(5) 0.037(6) -0.001(5)
C47 0.200(18) 0.206(18) 0.126(13) -0.009(12) 0.075(12) -0.129(16)
C48 0.40(4) 0.130(17) 0.61(6) 0.00(2) -0.44(5) -0.02(2)
Cl1 0.229(7) 0.363(9) 0.148(5) -0.052(5) 0.041(4) -0.146(7)
Cl2 0.182(5) 0.215(6) 0.284(7) 0.020(5) 0.116(5) 0.032(5)
Cl3 0.254(8) 0.191(6) 0.398(11) 0.098(7) 0.113(8) 0.064(6)
Cl4 0.291(10) 0.252(8) 0.324(10) -0.083(7) -0.081(7) 0.009(7)
Mo 0.0511(5) 0.0414(4) 0.0622(5) 0.0068(4) 0.0114(4) -0.0010(4)
O1 0.046(3) 0.041(3) 0.056(3) -0.008(3) 0.013(3) 0.004(3)
O2 0.056(4) 0.078(4) 0.072(4) 0.017(3) 0.028(3) 0.019(3)
O3 0.061(4) 0.062(4) 0.063(4) 0.005(3) 0.027(3) 0.005(3)
O4 0.079(4) 0.060(4) 0.056(4) -0.001(3) 0.022(3) 0.003(3)
O5 0.045(4) 0.076(4) 0.060(4) 0.017(3) 0.009(3) -0.014(3)
O6 0.041(3) 0.036(3) 0.069(4) 0.003(3) 0.008(3) -0.001(2)
O7 0.051(3) 0.038(3) 0.056(3) -0.005(3) 0.012(3) 0.001(3)
O8 0.061(4) 0.044(3) 0.064(4) 0.012(3) 0.019(3) -0.001(3)
O9 0.066(4) 0.049(3) 0.084(4) -0.008(3) 0.029(3) -0.020(3)
O10 0.144(8) 0.089(5) 0.109(6) 0.057(5) -0.004(6) -0.011(5)
O11 0.060(5) 0.096(6) 0.164(8) 0.027(5) 0.020(5) 0.001(5)
O12 0.111(6) 0.081(5) 0.082(5) -0.025(4) -0.005(5) 0.002(5)
O13 0.195(9) 0.047(4) 0.118(6) -0.009(4) 0.077(6) -0.008(5)
P1 0.0418(13) 0.0352(11) 0.0559(14) 0.0006(10) 0.0130(10) 0.0010(10)
P2 0.0571(15) 0.0467(13) 0.0589(15) 0.0039(11) 0.0167(12) -0.0083(11)

loop_
_geom_bond_atom_site_label_1
_geom_bond_atom_site_label_2
_geom_bond_distance
_geom_bond_site_symmetry_2
_geom_bond_publ_flag
C1 C2 1.368(11) . ?
C1 C6 1.392(11) . ?
C1 O1 1.398(8) . ?
C2 C3 1.393(11) . ?
C2 H2 0.9300 . ?
C3 C4 1.375(12) . ?
C3 H3 0.9300 . ?
C4 C5 1.371(12) . ?
C4 H4 0.9300 . ?
C5 C6 1.391(11) . ?
C5 H5 0.9300 . ?
C6 C7 1.496(11) . ?
C7 C12 1.386(11) . ?
C7 C8 1.391(11) . ?
C8 C9 1.396(13) . ?
C8 H8 0.9300 . ?
C9 C10 1.385(13) . ?
C9 H9 0.9300 . ?
C10 C11 1.377(13) . ?
C10 H10 0.9300 . ?
C11 C12 1.399(12) . ?
C11 H11 0.9300 . ?
C12 O2 1.378(10) . ?
C13 O2 1.436(10) . ?
C13 C14 1.503(12) . ?
C13 H13A 0.9700 . ?
C13 H13 0.9700 . ?
C14 O3 1.400(9) . ?
C14 H14A 0.9700 . ?
C14 H14 0.9700 . ?
C15 O3 1.404(9) . ?
C15 C16 1.521(11) . ?
C15 H15 0.9700 . ?
C15 H15A 0.9700 . ?
C16 O4 1.402(9) . ?
C16 H16 0.9700 . ?
C16 H16A 0.9700 . ?
C17 O4 1.414(10) . ?
C17 C18 1.488(11) . ?
C17 H17 0.9700 . ?
C17 H17A 0.9700 . ?
C18 O5 1.461(9) . ?
C18 H18 0.9700 . ?
C18 H18A 0.9700 . ?
C19 C20 1.350(11) . ?
C19 C24 1.391(10) . ?
C19 O6 1.410(8) . ?
C20 C21 1.396(11) . ?
C20 H20 0.9300 . ?
C21 C22 1.382(12) . ?
C21 H21 0.9300 . ?
C22 C23 1.363(12) . ?
C22 H22 0.9300 . ?
C23 C24 1.403(10) . ?
C23 H23 0.9300 . ?
C24 C25 1.475(10) . ?
C25 C30 1.376(11) . ?
C25 C26 1.388(10) . ?
C26 C27 1.398(13) . ?
C26 H26 0.9300 . ?
C27 C28 1.363(13) . ?
C27 H27 0.9300 . ?
C28 C29 1.374(11) . ?
C28 H28 0.9300 . ?
C29 C30 1.392(10) . ?
C29 H29 0.9300 . ?
C30 O7 1.396(8) . ?
C31 C32 1.371(12) . ?
C31 C36 1.384(11) . ?
C31 O8 1.405(9) . ?
C32 C33 1.375(13) . ?
C32 H32 0.9300 . ?
C33 C34 1.377(14) . ?
C33 H33 0.9300 . ?
C34 C35 1.385(14) . ?
C34 H34 0.9300 . ?
C35 C36 1.404(12) . ?
C35 H35 0.9300 . ?
C36 C37 1.471(12) . ?
C37 C42 1.382(12) . ?
C37 C38 1.383(13) . ?
C38 C39 1.394(16) . ?
C38 H38 0.9300 . ?
C39 C40 1.348(17) . ?
C39 H39 0.9300 . ?
C40 C41 1.380(15) . ?
C40 H40 0.9300 . ?
C41 C42 1.380(13) . ?
C41 H41 0.9300 . ?
C42 O9 1.407(10) . ?
C43 O10 1.134(10) . ?
C43 Mo 2.020(10) . ?
C44 O11 1.129(10) . ?
C44 Mo 2.021(11) . ?
C45 O12 1.143(10) . ?
C45 Mo 2.043(11) . ?
C46 O13 1.136(10) . ?
C46 Mo 2.016(10) . ?
C47 Cl1 1.647(13) . ?
C47 Cl2 1.676(17) . ?
C47 H47 0.9700 . ?
C47 H47A 0.9700 . ?
C48 Cl4 1.52(2) . ?
C48 Cl3 1.524(18) . ?
C48 H48 0.9700 . ?
C48 H48A 0.9700 . ?
Mo P1 2.425(2) . ?
Mo P2 2.439(3) . ?
O1 P1 1.612(5) . ?
O5 P2 1.559(6) . ?
O6 P1 1.619(5) . ?
O7 P1 1.612(5) . ?
O8 P2 1.621(6) . ?
O9 P2 1.621(5) . ?
